data_4323497
loop_
_publ_author_name
'Matthew D. Butts'
'Jeffrey C. Bryan'
'Xiao-Liang Luo'
'Gregory J. Kubas'

_publ_section_title
;
 Comparison of H-H versus Si-H \s-Bond Coordination and Activation on 16e
 Metal Fragments. Organosilane, N2, and Ethylene Addition to the Agostic
 Complex W(CO)3(PR3)2 and Dynamic NMR Behavior of the Latter
;
_journal_name_full 'Inorganic Chemistry'
_journal_page_first 3341
_journal_page_last 3353
_journal_paper_doi 10.1021/ic960870a
_journal_volume 36
_journal_year 1997
_chemical_formula_moiety 'W, 3(C O), 2(C18 H33 P), (C2 H4)'
_chemical_formula_sum 'C41 H70 O3 P2 W'
_chemical_formula_weight 856.76
_chemical_name_common
;
trans, mer bis(tricyclohexanophosphine)tricarbonylethylenetungsten
;
_chemical_name_systematic
;
 ?
;
_space_group_IT_number 2
_symmetry_cell_setting triclinic
_symmetry_space_group_name_Hall '-P 1'
_symmetry_space_group_name_H-M 'P -1'
_atom_sites_solution_hydrogens geom
_atom_sites_solution_primary direct
_atom_sites_solution_secondary difmap
_audit_creation_method SHELXL
_cell_angle_alpha 87.01(4)
_cell_angle_beta 81.03(3)
_cell_angle_gamma 74.04(3)
_cell_formula_units_Z 2
_cell_length_a 11.250(5)
_cell_length_b 12.716(6)
_cell_length_c 14.458(6)
_cell_measurement_temperature 203(2)
_cell_volume 1964.2(15)
_computing_data_reduction SHELXTL
_computing_molecular_graphics SHELXTL
_computing_structure_refinement 'SHELXL-93 (Sheldrick, 1993)'
_computing_structure_solution 'SHELXS-86 (Sheldrick, 1990)'
_diffrn_ambient_temperature 203(2)
_diffrn_measurement_device 'Siemens R3m/V'
_diffrn_measurement_method \q/2\q
_diffrn_radiation_monochromator graphite
_diffrn_radiation_source 'fine-focus sealed tube'
_diffrn_radiation_type MoK\a
_diffrn_radiation_wavelength 0.71073
_diffrn_reflns_av_R_equivalents 0.0230
_diffrn_reflns_av_sigmaI/netI 0.0435
_diffrn_reflns_limit_h_max 13
_diffrn_reflns_limit_h_min 0
_diffrn_reflns_limit_k_max 15
_diffrn_reflns_limit_k_min -14
_diffrn_reflns_limit_l_max 17
_diffrn_reflns_limit_l_min -17
_diffrn_reflns_number 7339
_diffrn_reflns_theta_max 25.05
_diffrn_reflns_theta_min 2.42
_diffrn_standards_interval_time 120
_diffrn_standards_number 2
_exptl_absorpt_coefficient_mu 3.058
_exptl_absorpt_correction_type empirical
_exptl_crystal_colour 'pale yellow'
_exptl_crystal_density_diffrn 1.449
_exptl_crystal_description cube
_exptl_crystal_F_000 888
_exptl_crystal_size_max 0.20
_exptl_crystal_size_mid 0.20
_exptl_crystal_size_min 0.20
_refine_diff_density_max 1.090
_refine_diff_density_min -0.765
_refine_diff_density_rms 0.095
_refine_ls_extinction_method none
_refine_ls_goodness_of_fit_all 1.066
_refine_ls_goodness_of_fit_obs 1.078
_refine_ls_hydrogen_treatment noref
_refine_ls_matrix_type full
_refine_ls_number_parameters 436
_refine_ls_number_reflns 6954
_refine_ls_number_restraints 13
_refine_ls_restrained_S_all 1.065
_refine_ls_restrained_S_obs 1.077
_refine_ls_R_factor_all 0.0394
_refine_ls_R_factor_obs 0.0289
_refine_ls_shift/esd_max -0.001
_refine_ls_shift/esd_mean 0.000
_refine_ls_structure_factor_coef Fsqd
_refine_ls_weighting_details 'w=1/[\s^2^(Fo^2^)+(0.0251P)^2^+0.7416P] where P=(Fo^2^+2Fc^2^)/3'
_refine_ls_weighting_scheme calc
_refine_ls_wR_factor_all 0.0610
_refine_ls_wR_factor_obs 0.0576
_reflns_number_observed 6105
_reflns_number_total 6954
_reflns_observed_criterion >2sigma(I)
_cod_data_source_file ic960870a_2.cif
_cod_data_source_block wet
_cod_depositor_comments
;
The following automatic conversions were performed:

'_refine_ls_weighting_scheme' value 'calc
w=1/[\s^2^(Fo^2^)+(0.0251P)^2^+0.7416P] where P=(Fo^2^+2Fc^2^)/3' was
changed to 'calc'. New tag '_refine_ls_weighting_details' was
created. The value of the new tag was set to
'w=1/[\s^2^(Fo^2^)+(0.0251P)^2^+0.7416P] where P=(Fo^2^+2Fc^2^)/3'.

Automatic conversion script
Id: cif_fix_values 3143 2015-03-26 13:38:13Z robertas 
;
_cod_database_code 4323497

loop_
_symmetry_equiv_pos_as_xyz
'x, y, z'
'-x, -y, -z'

loop_
_atom_site_aniso_label
_atom_site_aniso_U_11
_atom_site_aniso_U_22
_atom_site_aniso_U_33
_atom_site_aniso_U_23
_atom_site_aniso_U_13
_atom_site_aniso_U_12
W 0.01820(8) 0.02270(9) 0.01845(8) 0.00077(6) -0.00319(5) -0.00772(6)
P1 0.0217(5) 0.0233(5) 0.0196(5) 0.0020(4) -0.0050(4) -0.0087(4)
P2 0.0189(5) 0.0203(5) 0.0186(5) 0.0013(4) -0.0040(4) -0.0033(4)
O1 0.066(2) 0.030(2) 0.038(2) 0.011(2) -0.020(2) -0.011(2)
O2 0.071(2) 0.056(2) 0.035(2) 0.021(2) -0.022(2) -0.041(2)
O3 0.022(2) 0.058(2) 0.054(2) -0.018(2) -0.0023(15) -0.004(2)
C1 0.032(2) 0.021(2) 0.030(2) -0.003(2) -0.009(2) -0.005(2)
C2 0.030(2) 0.034(2) 0.024(2) 0.001(2) -0.009(2) -0.018(2)
C3 0.020(2) 0.032(2) 0.026(2) -0.006(2) -0.002(2) -0.013(2)
C1E 0.019(2) 0.036(3) 0.042(3) -0.012(2) 0.001(2) -0.003(2)
C2E 0.025(2) 0.035(3) 0.041(3) -0.014(2) 0.003(2) -0.006(2)
C4 0.037(2) 0.029(2) 0.023(2) 0.004(2) -0.013(2) -0.017(2)
C5 0.047(3) 0.043(3) 0.019(2) 0.002(2) -0.004(2) -0.020(2)
C6 0.080(4) 0.051(3) 0.023(2) 0.008(2) -0.016(2) -0.033(3)
C7 0.079(4) 0.052(3) 0.042(3) 0.024(3) -0.031(3) -0.037(3)
C8 0.062(3) 0.042(3) 0.055(3) 0.019(2) -0.034(3) -0.024(3)
C9 0.035(3) 0.032(3) 0.038(2) 0.009(2) -0.018(2) -0.012(2)
C10 0.021(2) 0.028(2) 0.034(2) 0.003(2) -0.007(2) -0.010(2)
C11 0.028(2) 0.044(3) 0.033(2) 0.006(2) 0.000(2) -0.017(2)
C12 0.037(3) 0.048(3) 0.042(3) 0.002(2) 0.007(2) -0.016(2)
C13 0.030(3) 0.039(3) 0.066(3) 0.002(2) 0.006(2) -0.015(2)
C14 0.024(2) 0.047(3) 0.067(3) -0.006(3) -0.008(2) -0.017(2)
C15 0.031(2) 0.049(3) 0.042(3) -0.001(2) -0.008(2) -0.017(2)
C16 0.032(2) 0.023(2) 0.025(2) -0.002(2) -0.001(2) -0.010(2)
C17 0.041(3) 0.028(2) 0.030(2) -0.001(2) -0.008(2) -0.007(2)
C18 0.051(3) 0.030(3) 0.056(3) -0.002(2) -0.014(3) -0.001(2)
C19 0.050(3) 0.031(3) 0.055(3) -0.015(2) 0.001(2) -0.006(2)
C20 0.053(3) 0.038(3) 0.030(2) -0.008(2) 0.004(2) -0.021(2)
C21 0.051(3) 0.027(2) 0.028(2) -0.002(2) -0.008(2) -0.018(2)
C22 0.023(2) 0.022(2) 0.022(2) 0.002(2) -0.004(2) -0.002(2)
C23 0.038(3) 0.030(2) 0.025(2) 0.005(2) 0.000(2) 0.002(2)
C24 0.045(3) 0.036(3) 0.042(3) 0.003(2) -0.013(2) 0.016(2)
C25 0.048(3) 0.027(3) 0.052(3) -0.001(2) -0.003(2) 0.012(2)
C26 0.055(3) 0.027(2) 0.040(3) -0.006(2) -0.009(2) 0.005(2)
C27 0.055(3) 0.027(2) 0.043(3) -0.010(2) -0.023(2) 0.003(2)
C28 0.025(2) 0.020(2) 0.021(2) -0.002(2) -0.004(2) -0.003(2)
C29 0.023(2) 0.024(2) 0.039(2) 0.003(2) -0.008(2) -0.002(2)
C30 0.042(3) 0.036(3) 0.044(3) 0.015(2) -0.025(2) -0.005(2)
C31 0.052(3) 0.035(3) 0.040(3) 0.015(2) -0.018(2) -0.009(2)
C32 0.049(3) 0.033(2) 0.022(2) 0.003(2) -0.006(2) -0.011(2)
C33 0.030(2) 0.026(2) 0.024(2) 0.001(2) -0.002(2) -0.004(2)
C34 0.020(2) 0.024(2) 0.025(2) -0.004(2) -0.002(2) -0.007(2)
C35 0.027(2) 0.044(3) 0.032(2) 0.007(2) -0.007(2) -0.017(2)
C36 0.038(3) 0.052(3) 0.035(2) 0.000(2) 0.004(2) -0.023(2)
C37 0.034(3) 0.043(3) 0.050(3) -0.002(2) 0.000(2) -0.025(2)
C38 0.040(3) 0.040(3) 0.049(3) -0.001(2) -0.012(2) -0.023(2)
C39 0.042(3) 0.041(3) 0.032(2) 0.000(2) -0.009(2) -0.024(2)

loop_
_atom_site_label
_atom_site_type_symbol
_atom_site_fract_x
_atom_site_fract_y
_atom_site_fract_z
_atom_site_U_iso_or_equiv
_atom_site_thermal_displace_type
_atom_site_occupancy
_atom_site_calc_flag
_atom_site_refinement_flags
_atom_site_disorder_group
W W 0.27691(2) 0.229152(14) 0.239476(11) 0.01932(6) Uani 1 d . .
P1 P 0.15560(9) 0.12204(8) 0.16489(7) 0.0209(2) Uani 1 d . .
P2 P 0.34304(9) 0.35917(8) 0.33745(7) 0.0196(2) Uani 1 d . .
O1 O 0.2975(3) 0.0540(2) 0.4042(2) 0.0442(8) Uani 1 d . .
O2 O 0.2880(3) 0.3904(3) 0.0657(2) 0.0483(9) Uani 1 d . .
O3 O 0.0046(3) 0.3721(3) 0.3067(2) 0.0456(8) Uani 1 d . .
C1 C 0.2880(4) 0.1194(3) 0.3449(3) 0.0278(9) Uani 1 d . .
C2 C 0.2840(4) 0.3312(3) 0.1289(3) 0.0271(9) Uani 1 d . .
C3 C 0.1056(4) 0.3184(3) 0.2846(3) 0.0252(9) Uani 1 d . .
C1E C 0.4944(4) 0.1652(4) 0.2048(3) 0.0334(10) Uani 1 d D .
H1A H 0.5297(38) 0.1365(29) 0.2581(22) 0.040 Uiso 1 d D .
H1B H 0.5318(38) 0.2152(28) 0.1701(23) 0.040 Uiso 1 d D .
C2E C 0.4448(4) 0.1006(4) 0.1569(3) 0.0345(10) Uani 1 d D .
H2A H 0.4548(40) 0.0268(22) 0.1781(25) 0.041 Uiso 1 d D .
H2B H 0.4478(40) 0.1079(30) 0.0920(18) 0.041 Uiso 1 d D .
C4 C 0.0988(4) 0.1835(3) 0.0538(3) 0.0273(9) Uani 1 d . .
H4A H 0.0497(4) 0.1371(3) 0.0340(3) 0.033 Uiso 1 calc R .
C5 C 0.2078(4) 0.1804(4) -0.0251(3) 0.0351(10) Uani 1 d . .
H5A H 0.2644(4) 0.2179(4) -0.0047(3) 0.042 Uiso 1 calc R .
H5B H 0.2547(4) 0.1041(4) -0.0380(3) 0.042 Uiso 1 calc R .
C6 C 0.1634(5) 0.2347(4) -0.1149(3) 0.0476(13) Uani 1 d . .
H6A H 0.2359(5) 0.2367(4) -0.1616(3) 0.057 Uiso 1 calc R .
H6B H 0.1163(5) 0.1914(4) -0.1404(3) 0.057 Uiso 1 calc R .
C7 C 0.0814(5) 0.3496(4) -0.0965(3) 0.0522(15) Uani 1 d . .
H7A H 0.0532(5) 0.3824(4) -0.1548(3) 0.063 Uiso 1 calc R .
H7B H 0.1300(5) 0.3941(4) -0.0746(3) 0.063 Uiso 1 calc R .
C8 C -0.0311(5) 0.3497(4) -0.0236(3) 0.0487(13) Uani 1 d . .
H8A H -0.0819(5) 0.3082(4) -0.0467(3) 0.058 Uiso 1 calc R .
H8B H -0.0826(5) 0.4250(4) -0.0124(3) 0.058 Uiso 1 calc R .
C9 C 0.0111(4) 0.2985(3) 0.0679(3) 0.0339(10) Uani 1 d . .
H9A H 0.0538(4) 0.3449(3) 0.0942(3) 0.041 Uiso 1 calc R .
H9B H -0.0626(4) 0.2953(3) 0.1130(3) 0.041 Uiso 1 calc R .
C10 C 0.0047(4) 0.1140(3) 0.2380(3) 0.0269(9) Uani 1 d . .
H10A H -0.0501(4) 0.1898(3) 0.2393(3) 0.032 Uiso 1 calc R .
C11 C 0.0124(4) 0.0822(4) 0.3410(3) 0.0341(10) Uani 1 d . .
H11A H 0.0645(4) 0.0068(4) 0.3448(3) 0.041 Uiso 1 calc R .
H11B H 0.0523(4) 0.1300(4) 0.3684(3) 0.041 Uiso 1 calc R .
C12 C -0.1168(4) 0.0913(4) 0.3970(3) 0.0429(12) Uani 1 d . .
H12A H -0.1073(4) 0.0655(4) 0.4612(3) 0.051 Uiso 1 calc R .
H12B H -0.1649(4) 0.1683(4) 0.3999(3) 0.051 Uiso 1 calc R .
C13 C -0.1882(4) 0.0260(4) 0.3552(4) 0.0456(12) Uani 1 d . .
H13A H -0.2725(4) 0.0388(4) 0.3906(4) 0.055 Uiso 1 calc R .
H13B H -0.1460(4) -0.0522(4) 0.3593(4) 0.055 Uiso 1 calc R .
C14 C -0.1968(4) 0.0587(4) 0.2538(4) 0.0442(12) Uani 1 d . .
H14A H -0.2461(4) 0.1350(4) 0.2504(4) 0.053 Uiso 1 calc R .
H14B H -0.2397(4) 0.0130(4) 0.2267(4) 0.053 Uiso 1 calc R .
C15 C -0.0676(4) 0.0456(4) 0.1976(3) 0.0392(11) Uani 1 d . .
H15A H -0.0761(4) 0.0683(4) 0.1326(3) 0.047 Uiso 1 calc R .
H15B H -0.0204(4) -0.0317(4) 0.1976(3) 0.047 Uiso 1 calc R .
C16 C 0.2418(4) -0.0197(3) 0.1253(3) 0.0264(9) Uani 1 d . .
H16A H 0.3216(4) -0.0118(3) 0.0899(3) 0.032 Uiso 1 calc R .
C17 C 0.2815(4) -0.1004(3) 0.2050(3) 0.0336(10) Uani 1 d . .
H17A H 0.3143(4) -0.0647(3) 0.2498(3) 0.040 Uiso 1 calc R .
H17B H 0.2086(4) -0.1216(3) 0.2380(3) 0.040 Uiso 1 calc R .
C18 C 0.3816(5) -0.2024(4) 0.1666(4) 0.0469(13) Uani 1 d . .
H18A H 0.4025(5) -0.2540(4) 0.2181(4) 0.056 Uiso 1 calc R .
H18B H 0.4574(5) -0.1818(4) 0.1390(4) 0.056 Uiso 1 calc R .
C19 C 0.3374(5) -0.2581(4) 0.0925(3) 0.0468(12) Uani 1 d . .
H19A H 0.4070(5) -0.3177(4) 0.0641(3) 0.056 Uiso 1 calc R .
H19B H 0.2707(5) -0.2899(4) 0.1224(3) 0.056 Uiso 1 calc R .
C20 C 0.2895(5) -0.1782(4) 0.0169(3) 0.0394(11) Uani 1 d . .
H20A H 0.2548(5) -0.2149(4) -0.0260(3) 0.047 Uiso 1 calc R .
H20B H 0.3593(5) -0.1550(4) -0.0191(3) 0.047 Uiso 1 calc R .
C21 C 0.1899(4) -0.0786(3) 0.0572(3) 0.0334(10) Uani 1 d . .
H21A H 0.1178(4) -0.1009(3) 0.0902(3) 0.040 Uiso 1 calc R .
H21B H 0.1619(4) -0.0284(3) 0.0062(3) 0.040 Uiso 1 calc R .
C22 C 0.2191(4) 0.4894(3) 0.3667(3) 0.0230(8) Uani 1 d . .
H22A H 0.1429(4) 0.4665(3) 0.3917(3) 0.028 Uiso 1 calc R .
C23 C 0.1850(4) 0.5617(3) 0.2817(3) 0.0340(10) Uani 1 d . .
H23A H 0.1709(4) 0.5172(3) 0.2333(3) 0.041 Uiso 1 calc R .
H23B H 0.2548(4) 0.5917(3) 0.2559(3) 0.041 Uiso 1 calc R .
C24 C 0.0675(5) 0.6556(4) 0.3077(3) 0.0458(13) Uani 1 d . .
H24A H 0.0518(5) 0.7028(4) 0.2527(3) 0.055 Uiso 1 calc R .
H24B H -0.0043(5) 0.6256(4) 0.3260(3) 0.055 Uiso 1 calc R .
C25 C 0.0790(5) 0.7234(4) 0.3868(3) 0.0471(13) Uani 1 d . .
H25A H -0.0009(5) 0.7780(4) 0.4050(3) 0.057 Uiso 1 calc R .
H25B H 0.1426(5) 0.7623(4) 0.3657(3) 0.057 Uiso 1 calc R .
C26 C 0.1148(5) 0.6521(4) 0.4705(3) 0.0436(12) Uani 1 d . .
H26A H 0.0472(5) 0.6190(4) 0.4957(3) 0.052 Uiso 1 calc R .
H26B H 0.1264(5) 0.6971(4) 0.5196(3) 0.052 Uiso 1 calc R .
C27 C 0.2352(5) 0.5621(4) 0.4431(3) 0.0428(12) Uani 1 d . .
H27A H 0.2572(5) 0.5171(4) 0.4983(3) 0.051 Uiso 1 calc R .
H27B H 0.3034(5) 0.5951(4) 0.4200(3) 0.051 Uiso 1 calc R .
C28 C 0.3771(4) 0.3108(3) 0.4577(3) 0.0224(8) Uani 1 d . .
H28A H 0.3950(4) 0.3726(3) 0.4866(3) 0.027 Uiso 1 calc R .
C29 C 0.4937(4) 0.2151(3) 0.4583(3) 0.0291(9) Uani 1 d . .
H29A H 0.4802(4) 0.1501(3) 0.4326(3) 0.035 Uiso 1 calc R .
H29B H 0.5648(4) 0.2329(3) 0.4187(3) 0.035 Uiso 1 calc R .
C30 C 0.5225(4) 0.1913(4) 0.5579(3) 0.0400(11) Uani 1 d . .
H30A H 0.5981(4) 0.1304(4) 0.5577(3) 0.048 Uiso 1 calc R .
H30B H 0.5381(4) 0.2557(4) 0.5828(3) 0.048 Uiso 1 calc R .
C31 C 0.4143(5) 0.1623(4) 0.6201(3) 0.0418(12) Uani 1 d . .
H31A H 0.4338(5) 0.1484(4) 0.6841(3) 0.050 Uiso 1 calc R .
H31B H 0.4020(5) 0.0954(4) 0.5973(3) 0.050 Uiso 1 calc R .
C32 C 0.2951(4) 0.2545(4) 0.6205(3) 0.0347(10) Uani 1 d . .
H32A H 0.3038(4) 0.3182(4) 0.6513(3) 0.042 Uiso 1 calc R .
H32B H 0.2253(4) 0.2314(4) 0.6568(3) 0.042 Uiso 1 calc R .
C33 C 0.2653(4) 0.2873(3) 0.5214(3) 0.0273(9) Uani 1 d . .
H33A H 0.2415(4) 0.2281(3) 0.4947(3) 0.033 Uiso 1 calc R .
H33B H 0.1941(4) 0.3526(3) 0.5246(3) 0.033 Uiso 1 calc R .
C34 C 0.4927(4) 0.3942(3) 0.2898(3) 0.0230(8) Uani 1 d . .
H34A H 0.5555(4) 0.3222(3) 0.2815(3) 0.028 Uiso 1 calc R .
C35 C 0.4972(4) 0.4452(4) 0.1914(3) 0.0329(10) Uani 1 d . .
H35A H 0.4616(4) 0.4058(4) 0.1514(3) 0.039 Uiso 1 calc R .
H35B H 0.4467(4) 0.5216(4) 0.1947(3) 0.039 Uiso 1 calc R .
C36 C 0.6315(4) 0.4406(4) 0.1486(3) 0.0403(11) Uani 1 d . .
H36A H 0.6800(4) 0.3640(4) 0.1402(3) 0.048 Uiso 1 calc R .
H36B H 0.6317(4) 0.4761(4) 0.0868(3) 0.048 Uiso 1 calc R .
C37 C 0.6929(4) 0.4967(4) 0.2100(3) 0.0400(11) Uani 1 d . .
H37A H 0.6520(4) 0.5754(4) 0.2111(3) 0.048 Uiso 1 calc R .
H37B H 0.7811(4) 0.4861(4) 0.1837(3) 0.048 Uiso 1 calc R .
C38 C 0.6835(4) 0.4506(4) 0.3093(3) 0.0395(11) Uani 1 d . .
H38A H 0.7182(4) 0.4915(4) 0.3488(3) 0.047 Uiso 1 calc R .
H38B H 0.7332(4) 0.3740(4) 0.3090(3) 0.047 Uiso 1 calc R .
C39 C 0.5479(4) 0.4576(4) 0.3507(3) 0.0353(10) Uani 1 d . .
H39A H 0.5446(4) 0.4270(4) 0.4144(3) 0.042 Uiso 1 calc R .
H39B H 0.4987(4) 0.5343(4) 0.3540(3) 0.042 Uiso 1 calc R .

loop_
_atom_type_symbol
_atom_type_description
_atom_type_scat_dispersion_real
_atom_type_scat_dispersion_imag
_atom_type_scat_source
C C 0.0033 0.0016 'International Tables Vol C Tables 4.2.6.8 and 6.1.1.4'
H H 0.0000 0.0000 'International Tables Vol C Tables 4.2.6.8 and 6.1.1.4'
O O 0.0106 0.0060 'International Tables Vol C Tables 4.2.6.8 and 6.1.1.4'
P P 0.1023 0.0942 'International Tables Vol C Tables 4.2.6.8 and 6.1.1.4'
W W -0.8490 6.8722 'International Tables Vol C Tables 4.2.6.8 and 6.1.1.4'

loop_
_geom_angle_atom_site_label_1
_geom_angle_atom_site_label_2
_geom_angle_atom_site_label_3
_geom_angle
_geom_angle_site_symmetry_1
_geom_angle_site_symmetry_3
_geom_angle_publ_flag
C3 W C1 96.6(2) . . ?
C3 W C2 89.3(2) . . ?
C1 W C2 174.2(2) . . ?
C3 W C1E 163.36(15) . . ?
C1 W C1E 86.9(2) . . ?
C2 W C1E 87.4(2) . . ?
C3 W C2E 161.83(15) . . ?
C1 W C2E 86.3(2) . . ?
C2 W C2E 88.2(2) . . ?
C1E W C2E 34.3(2) . . ?
C3 W P1 81.42(12) . . ?
C1 W P1 87.88(12) . . ?
C2 W P1 93.35(11) . . ?
C1E W P1 115.03(11) . . ?
C2E W P1 80.76(12) . . ?
C3 W P2 84.19(12) . . ?
C1 W P2 90.58(12) . . ?
C2 W P2 89.66(12) . . ?
C1E W P2 79.50(11) . . ?
C2E W P2 113.78(12) . . ?
P1 W P2 165.26(3) . . ?
C16 P1 C4 100.5(2) . . ?
C16 P1 C10 107.2(2) . . ?
C4 P1 C10 100.9(2) . . ?
C16 P1 W 117.00(14) . . ?
C4 P1 W 114.79(13) . . ?
C10 P1 W 114.40(13) . . ?
C22 P2 C28 100.3(2) . . ?
C22 P2 C34 108.2(2) . . ?
C28 P2 C34 99.6(2) . . ?
C22 P2 W 113.51(13) . . ?
C28 P2 W 116.91(13) . . ?
C34 P2 W 116.40(12) . . ?
O1 C1 W 177.9(4) . . ?
O2 C2 W 179.6(4) . . ?
O3 C3 W 176.8(3) . . ?
C2E C1E W 72.9(2) . . ?
C1E C2E W 72.8(2) . . ?
C9 C4 C5 111.8(4) . . ?
C9 C4 P1 112.4(3) . . ?
C5 C4 P1 111.5(3) . . ?
C6 C5 C4 112.1(4) . . ?
C7 C6 C5 110.9(4) . . ?
C6 C7 C8 110.9(4) . . ?
C7 C8 C9 110.3(4) . . ?
C4 C9 C8 112.1(4) . . ?
C11 C10 C15 109.2(3) . . ?
C11 C10 P1 115.6(3) . . ?
C15 C10 P1 115.9(3) . . ?
C12 C11 C10 111.6(4) . . ?
C13 C12 C11 112.6(4) . . ?
C12 C13 C14 110.3(4) . . ?
C13 C14 C15 111.1(4) . . ?
C14 C15 C10 111.6(4) . . ?
C17 C16 C21 107.7(3) . . ?
C17 C16 P1 114.3(3) . . ?
C21 C16 P1 120.4(3) . . ?
C18 C17 C16 110.8(3) . . ?
C17 C18 C19 111.6(4) . . ?
C20 C19 C18 111.4(4) . . ?
C19 C20 C21 112.0(4) . . ?
C20 C21 C16 110.3(4) . . ?
C23 C22 C27 108.2(3) . . ?
C23 C22 P2 114.1(3) . . ?
C27 C22 P2 118.3(3) . . ?
C22 C23 C24 111.5(3) . . ?
C25 C24 C23 112.4(4) . . ?
C24 C25 C26 110.9(4) . . ?
C25 C26 C27 110.7(4) . . ?
C26 C27 C22 110.6(4) . . ?
C29 C28 C33 111.0(3) . . ?
C29 C28 P2 114.0(3) . . ?
C33 C28 P2 113.5(3) . . ?
C30 C29 C28 109.9(3) . . ?
C31 C30 C29 110.6(4) . . ?
C30 C31 C32 110.7(4) . . ?
C31 C32 C33 112.2(4) . . ?
C28 C33 C32 111.6(3) . . ?
C39 C34 C35 108.3(3) . . ?
C39 C34 P2 119.3(3) . . ?
C35 C34 P2 115.2(3) . . ?
C36 C35 C34 110.8(3) . . ?
C37 C36 C35 111.6(4) . . ?
C36 C37 C38 110.7(4) . . ?
C37 C38 C39 111.4(4) . . ?
C34 C39 C38 109.9(3) . . ?

loop_
_geom_bond_atom_site_label_1
_geom_bond_atom_site_label_2
_geom_bond_distance
_geom_bond_site_symmetry_2
_geom_bond_publ_flag
W C3 1.977(4) . ?
W C1 2.007(4) . ?
W C2 2.012(4) . ?
W C1E 2.338(4) . ?
W C2E 2.339(4) . ?
W P1 2.5524(13) . ?
W P2 2.5579(14) . ?
P1 C16 1.868(4) . ?
P1 C4 1.875(4) . ?
P1 C10 1.880(4) . ?
P2 C22 1.867(4) . ?
P2 C28 1.874(4) . ?
P2 C34 1.878(4) . ?
O1 C1 1.158(5) . ?
O2 C2 1.157(5) . ?
O3 C3 1.159(5) . ?
C1E C2E 1.378(6) . ?
C4 C9 1.526(6) . ?
C4 C5 1.532(6) . ?
C5 C6 1.527(6) . ?
C6 C7 1.510(7) . ?
C7 C8 1.515(7) . ?
C8 C9 1.528(6) . ?
C10 C11 1.532(6) . ?
C10 C15 1.532(6) . ?
C11 C12 1.528(6) . ?
C12 C13 1.507(7) . ?
C13 C14 1.513(7) . ?
C14 C15 1.521(6) . ?
C16 C17 1.538(6) . ?
C16 C21 1.538(5) . ?
C17 C18 1.527(6) . ?
C18 C19 1.529(7) . ?
C19 C20 1.510(6) . ?
C20 C21 1.514(6) . ?
C22 C23 1.528(5) . ?
C22 C27 1.539(5) . ?
C23 C24 1.529(6) . ?
C24 C25 1.509(7) . ?
C25 C26 1.512(6) . ?
C26 C27 1.526(6) . ?
C28 C29 1.525(5) . ?
C28 C33 1.529(5) . ?
C29 C30 1.523(6) . ?
C30 C31 1.515(7) . ?
C31 C32 1.518(6) . ?
C32 C33 1.532(5) . ?
C34 C39 1.527(5) . ?
C34 C35 1.532(5) . ?
C35 C36 1.527(6) . ?
C36 C37 1.518(6) . ?
C37 C38 1.522(6) . ?
C38 C39 1.530(6) . ?
